data_1541200
loop_
_publ_author_name
'Man, L.I.'
'Imamov, R.M.'

_publ_section_title
;
 Crystal structure of the rhombohedral phase in the Pd-Sb system
;
_journal_name_full 'Soviet Physics, Crystallography (= Kristallografiya)'
_journal_page_first 365
_journal_page_last 367
_journal_volume 24
_journal_year 1979
_chemical_formula_sum 'Pd8 Sb3'
_space_group_IT_number 146
_symmetry_space_group_name_Hall 'R 3'
_symmetry_space_group_name_H-M 'R 3 :H'
_cell_angle_alpha 90
_cell_angle_beta 90
_cell_angle_gamma 120
_cell_formula_units_Z 12
_cell_length_a 7.59
_cell_length_b 7.59
_cell_length_c 43.2
_cell_volume 2155.251
_citation_journal_id_ASTM SPHCA6
_cod_data_source_file Man_SPHCA6_1979_456.cif
_cod_data_source_block Pd8Sb3
_cod_database_code 1541200

loop_
_symmetry_equiv_pos_as_xyz
x,y,z
-y,x-y,z
-x+y,-x,z
x+2/3,y+1/3,z+1/3
-y+2/3,x-y+1/3,z+1/3
-x+y+2/3,-x+1/3,z+1/3
x+1/3,y+2/3,z+2/3
-y+1/3,x-y+2/3,z+2/3
-x+y+1/3,-x+2/3,z+2/3

loop_
_atom_site_label
_atom_site_type_symbol
_atom_site_fract_x
_atom_site_fract_y
_atom_site_fract_z
_atom_site_occupancy
_atom_site_U_iso_or_equiv
Pd16 Pd 0.25 0.01 0.038 1 0.0
Sb7 Sb 0.657 0.006 0.006 1 0.0
Pd11 Pd 0 0 0.49 1 0.0
Pd12 Pd 0 0 0.646 1 0.0
Pd13 Pd 0 0 0.707 1 0.0
Sb5 Sb 0 0 0.769 1 0.0
Sb3 Sb 0 0 0.427 1 0.0
Pd6 Pd 0.694 0.002 0.609 1 0.0
Pd9 Pd 0 0 0.202 1 0.0
Sb8 Sb 0.36 0.01 0.506 1 0.0
Pd10 Pd 0 0 0.365 1 0.0
Sb6 Sb 0 0 0.925 1 0.0
Pd15 Pd 0 0 0.989 1 0.0
Sb4 Sb 0 0 0.583 1 0.0
Pd5 Pd 0.306 0.001 0.105 1 0.0
Pd1 Pd 0 0 0.142 1 0.0
Sb2 Sb 0 0 0.261 1 0.0
Pd14 Pd 0 0 0.86 1 0.0
Pd3 Pd 0.651 0.004 0.074 1 0.0
Sb1 Sb 0 0 0.081 1 0.0
Pd8 Pd 0.43 0.079 0.642 1 0.0
Pd7 Pd 0.64 0.017 0.141 1 0.0
Pd4 Pd 0.358 0.997 0.567 1 0.0
Pd2 Pd 0.735 0.008 0.536 1 0.0
